data_1512784
loop_
_publ_author_name
'Hassan Hosseini-Monfared'
'Hannaneh Falakian'
'Rahman Bikas'
'Peter Mayer'

_publ_section_title
;
 Intramolecular hydrogen bond effect on keto-enolization of aroylhydrazone
 in copper(II) complexes
;
_journal_name_full
;
Inorganica Chimica Acta
;
_journal_page_first 526
_journal_page_last 534
_journal_paper_doi 10.1016/j.ica.2012.08.022
_journal_volume 394
_journal_year 2013
_chemical_compound_source 'see text'
_chemical_formula_sum 'C25 H25.26 Cu N6 O7.63'
_chemical_formula_weight 595.389
_space_group_IT_number 2
_symmetry_cell_setting triclinic
_symmetry_Int_Tables_number 2
_symmetry_space_group_name_Hall '-P 1'
_symmetry_space_group_name_H-M 'P -1'
_cell_angle_alpha 72.713(7)
_cell_angle_beta 81.211(6)
_cell_angle_gamma 74.883(6)
_cell_formula_units_Z 2
_cell_length_a 7.0382(4)
_cell_length_b 11.8525(9)
_cell_length_c 16.5558(14)
_cell_measurement_temperature 173
_cell_volume 1268.81(17)
_diffrn_radiation_probe x-ray
_diffrn_radiation_type MoK\a
_diffrn_radiation_wavelength 0.71069
_exptl_absorpt_coefficient_mu 0.922
_exptl_crystal_density_diffrn 1.555
_exptl_crystal_density_method 'Not Measured'
_exptl_crystal_F_000 612
_cod_data_source_file ICA-2013-394-526-534-1.cif
_cod_data_source_block oo096
_cod_original_cell_volume 1268.82(17)
_cod_database_code 1512784

loop_
_symmetry_equiv_pos_site_id
_symmetry_equiv_pos_as_xyz
1 x,y,z
2 -x,-y,-z

loop_
_atom_site_aniso_label
_atom_site_aniso_U_11
_atom_site_aniso_U_22
_atom_site_aniso_U_33
_atom_site_aniso_U_23
_atom_site_aniso_U_13
_atom_site_aniso_U_12
Cu1 0.0298 0.0239 0.0261 -0.0107 0.0042 -0.0138
O1 0.0372 0.0213 0.0294 -0.0134 0.0011 -0.0129
O2 0.0391 0.0238 0.0311 -0.0152 0.0066 -0.0116
O3 0.0436 0.0372 0.0759 -0.0329 0.0277 -0.0275
O4 0.0278 0.0490 0.0265 -0.0152 0.0032 -0.0104
O5 0.0718 0.0749 0.0614 -0.0293 0.0265 -0.0527
O6 0.1132 0.1504 0.0749 -0.0825 0.0515 -0.0990
N1 0.0300 0.0333 0.0303 -0.0122 0.0030 -0.0137
N2 0.0245 0.0202 0.0235 -0.0073 0.0027 -0.0091
N3 0.0223 0.0232 0.0292 -0.0141 0.0057 -0.0075
N4 0.0246 0.0259 0.0245 -0.0101 0.0032 -0.0117
N5 0.0246 0.0274 0.0390 -0.0150 0.0123 -0.0124
N6 0.0345 0.0432 0.0326 -0.0134 0.0060 -0.0201
C1 0.0385 0.0438 0.0321 -0.0142 0.0036 -0.0192
C2 0.0473 0.0629 0.0334 -0.0229 0.0031 -0.0192
C3 0.0481 0.0575 0.0280 -0.0057 0.0020 -0.0137
C4 0.0339 0.0351 0.0364 -0.0026 0.0005 -0.0093
C5 0.0281 0.0288 0.0311 -0.0087 0.0041 -0.0115
C6 0.0188 0.0247 0.0352 -0.0095 0.0034 -0.0074
C7 0.0324 0.0267 0.0372 -0.0072 0.0040 -0.0101
C8 0.0154 0.0237 0.0275 -0.0122 0.0050 -0.0065
C9 0.0184 0.0282 0.0276 -0.0153 0.0044 -0.0085
C10 0.0178 0.0274 0.0337 -0.0155 0.0075 -0.0095
C11 0.0210 0.0349 0.0351 -0.0252 0.0058 -0.0095
C12 0.0184 0.0398 0.0286 -0.0187 0.0049 -0.0093
C13 0.0353 0.0454 0.0327 -0.0206 0.0042 -0.0117
C14 0.0481 0.0624 0.0295 -0.0182 0.0024 -0.0169
C15 0.0473 0.0504 0.0315 -0.0001 0.0001 -0.0233
C16 0.0332 0.0428 0.0345 -0.0130 0.0064 -0.0181
C17 0.0194 0.0327 0.0289 -0.0123 0.0047 -0.0093
C18 0.0211 0.0285 0.0329 -0.0155 0.0029 -0.0098
C19 0.0262 0.0347 0.0461 -0.0240 0.0104 -0.0129
C20 0.0381 0.0343 0.0735 -0.0382 0.0240 -0.0159
C21 0.0338 0.0272 0.0563 -0.0218 0.0113 -0.0170
C22 0.0224 0.0217 0.0210 -0.0056 0.0017 -0.0077
C23 0.0241 0.0206 0.0248 -0.0102 0.0050 -0.0072
C24 0.0265 0.0226 0.0314 -0.0073 0.0022 -0.0110

loop_
_atom_site_label
_atom_site_type_symbol
_atom_site_thermal_displace_type
_atom_site_fract_x
_atom_site_fract_y
_atom_site_fract_z
_atom_site_occupancy
_atom_site_U_iso_or_equiv
Cu1 Cu Uani 0.24128 0.65317 0.17823 1.000 0.0249
O1 O Uani 0.24503 0.68062 0.05607 1.000 0.0270
O2 O Uani 0.23896 0.37574 -0.02420 1.000 0.0298
O3 O Uani 0.79451 1.04401 0.06755 1.000 0.0483
O4 O Uani -0.10002 0.72186 0.21640 1.000 0.0336
O5 O Uani -0.33072 0.68321 0.31354 1.000 0.0635
O6 O Uani -0.15040 0.79220 0.32503 1.000 0.0943
N1 N Uani 0.25960 0.56258 0.30248 1.000 0.0297
N2 N Uani 0.23290 0.49359 0.17390 1.000 0.0221
N3 N Uani 0.23616 0.47765 0.09476 1.000 0.0237
N4 N Uani 0.31070 0.80956 0.16714 1.000 0.0237
N5 N Uani 0.85307 0.87302 0.02595 1.000 0.0294
N6 N Uani -0.19365 0.73226 0.28464 1.000 0.0349
C1 C Uani 0.27168 0.60445 0.36790 1.000 0.0360
C2 C Uani 0.26569 0.53526 0.45086 1.000 0.0451
C3 C Uani 0.24669 0.41746 0.46782 1.000 0.0461
C4 C Uani 0.23505 0.37080 0.40110 1.000 0.0368
C5 C Uani 0.24202 0.44657 0.31824 1.000 0.0290
C6 C Uani 0.23571 0.40755 0.24231 1.000 0.0261
C7 C Uani 0.24071 0.27858 0.24726 1.000 0.0325
C8 C Uani 0.24183 0.58396 0.03726 1.000 0.0214
C9 C Uani 0.24516 0.58880 -0.05299 1.000 0.0231
C10 C Uani 0.24699 0.48417 -0.08093 1.000 0.0249
C11 C Uani 0.25442 0.49441 -0.16577 1.000 0.0271
C12 C Uani 0.25451 0.60692 -0.22726 1.000 0.0271
C13 C Uani 0.25822 0.62094 -0.31564 1.000 0.0358
C14 C Uani 0.25151 0.72906 -0.37213 1.000 0.0451
C15 C Uani 0.24147 0.83278 -0.34548 1.000 0.0435
C16 C Uani 0.23859 0.82472 -0.26145 1.000 0.0355
C17 C Uani 0.24766 0.71136 -0.20014 1.000 0.0262
C18 C Uani 0.24598 0.69826 -0.11322 1.000 0.0256
C19 C Uani 0.19913 0.89550 0.20147 1.000 0.0330
C20 C Uani 0.25643 1.00093 0.19456 1.000 0.0450
C21 C Uani 0.43413 1.01826 0.15057 1.000 0.0364
C22 C Uani 0.55025 0.93037 0.11385 1.000 0.0216
C23 C Uani 0.48241 0.82834 0.12203 1.000 0.0226
C24 C Uani 0.74407 0.95211 0.06703 1.000 0.0263
O7 O Uiso 0.60498 0.17140 0.58707 1.000 0.1591
C25 C Uiso 0.58725 0.05863 0.58777 1.000 0.1327
O8 O Uiso 0.05879 0.13557 0.53930 0.630 0.3393
H1 H Uiso 0.28497 0.68558 0.35645 1.000 0.0433
H2 H Uiso 0.22372 0.38370 0.02530 1.000 0.0447
H2A H Uiso 0.27450 0.56806 0.49564 1.000 0.0541
H3 H Uiso 0.24154 0.36823 0.52470 1.000 0.0553
H4 H Uiso 0.22269 0.28964 0.41163 1.000 0.0442
H5A H Uiso 0.96571 0.88541 -0.00219 1.000 0.0353
H5B H Uiso 0.81243 0.80838 0.02696 1.000 0.0353
H7A H Uiso 0.22186 0.27278 0.19132 1.000 0.0488
H7B H Uiso 0.36863 0.22696 0.26530 1.000 0.0488
H7C H Uiso 0.13491 0.25162 0.28841 1.000 0.0488
H11 H Uiso 0.25964 0.42465 -0.18386 1.000 0.0325
H13 H Uiso 0.26563 0.55202 -0.33508 1.000 0.0430
H14 H Uiso 0.25355 0.73588 -0.43088 1.000 0.0542
H15 H Uiso 0.23666 0.90899 -0.38633 1.000 0.0522
H16 H Uiso 0.23047 0.89539 -0.24398 1.000 0.0426
H18 H Uiso 0.24538 0.76711 -0.09493 1.000 0.0308
H19 H Uiso 0.07647 0.88394 0.23161 1.000 0.0396
H20 H Uiso 0.17448 1.06096 0.21980 1.000 0.0540
H21 H Uiso 0.47619 1.09013 0.14561 1.000 0.0437
H23 H Uiso 0.55887 0.76885 0.09503 1.000 0.0272
H7 H Uiso 0.52526 0.21386 0.61665 1.000 0.2386
H25A H Uiso 0.70895 0.01687 0.56152 1.000 0.1990
H25B H Uiso 0.56435 0.01135 0.64648 1.000 0.1990
H25C H Uiso 0.47577 0.06705 0.55579 1.000 0.1990

loop_
_atom_type_symbol
_atom_type_description
_atom_type_scat_dispersion_real
_atom_type_scat_dispersion_imag
_atom_type_scat_source
C C 0.0033 0.0016 ' International Tables Vol C Tables 4.2.6.8 and 6.1.1.4'
H H 0.0000 0.0000 ' International Tables Vol C Tables 4.2.6.8 and 6.1.1.4'
Cu Cu 0.3201 1.2651 ' International Tables Vol C Tables 4.2.6.8 and 6.1.1.4'
N N 0.0061 0.0033 ' International Tables Vol C Tables 4.2.6.8 and 6.1.1.4'
O O 0.0106 0.0060 ' International Tables Vol C Tables 4.2.6.8 and 6.1.1.4'

loop_
_geom_angle_atom_site_label_1
_geom_angle_atom_site_label_2
_geom_angle_atom_site_label_3
_geom_angle
_geom_angle_publ_flag
O1 Cu1 O4 101.94 yes
O1 Cu1 N1 159.38 yes
O1 Cu1 N2 79.93 yes
O1 Cu1 N4 93.58 yes
O4 Cu1 N1 85.60 yes
O4 Cu1 N2 97.80 yes
O4 Cu1 N4 95.09 yes
N1 Cu1 N2 80.04 yes
N1 Cu1 N4 104.95 yes
N2 Cu1 N4 166.51 yes
Cu1 O1 C8 111.43 yes
Cu1 O4 N6 132.65 yes
C10 O2 H2 109.00 no
C25 O7 H7 122.00 no
C1 N1 C5 118.87 yes
Cu1 N1 C1 128.94 yes
Cu1 N1 C5 112.00 yes
Cu1 N2 N3 116.74 yes
Cu1 N2 C6 119.84 yes
N3 N2 C6 123.30 yes
N2 N3 C8 107.93 yes
C19 N4 C23 118.72 yes
Cu1 N4 C23 117.42 yes
Cu1 N4 C19 123.85 yes
O5 N6 O6 118.07 yes
O4 N6 O5 121.13 yes
O4 N6 O6 120.80 yes
C24 N5 H5B 120.00 no
H5A N5 H5B 120.00 no
C24 N5 H5A 120.00 no
N1 C1 C2 122.96 yes
C1 C2 C3 118.76 no
C2 C3 C4 119.72 no
C3 C4 C5 118.35 no
N1 C5 C4 121.33 yes
C4 C5 C6 123.67 no
N1 C5 C6 114.99 yes
N2 C6 C7 125.17 yes
N2 C6 C5 112.81 yes
C5 C6 C7 121.97 no
N3 C8 C9 117.59 yes
O1 C8 C9 118.45 yes
O1 C8 N3 123.96 yes
C10 C9 C18 118.71 no
C8 C9 C18 118.56 no
C8 C9 C10 122.74 no
O2 C10 C11 119.28 yes
C9 C10 C11 119.70 no
O2 C10 C9 121.01 yes
C10 C11 C12 121.36 no
C11 C12 C17 119.31 no
C13 C12 C17 118.01 no
C11 C12 C13 122.67 no
C12 C13 C14 121.44 no
C13 C14 C15 120.71 no
C14 C15 C16 120.47 no
C15 C16 C17 120.21 no
C12 C17 C16 119.14 no
C16 C17 C18 122.39 no
C12 C17 C18 118.46 no
C9 C18 C17 122.42 no
N4 C19 C20 121.86 yes
C19 C20 C21 119.24 no
C20 C21 C22 119.46 no
C21 C22 C24 117.88 no
C23 C22 C24 123.92 no
C21 C22 C23 118.20 no
N4 C23 C22 122.44 yes
N5 C24 C22 119.28 yes
O3 C24 N5 122.47 yes
O3 C24 C22 118.25 yes
C2 C1 H1 119.00 no
N1 C1 H1 119.00 no
C1 C2 H2A 121.00 no
C3 C2 H2A 121.00 no
C4 C3 H3 120.00 no
C2 C3 H3 120.00 no
C5 C4 H4 121.00 no
C3 C4 H4 121.00 no
C6 C7 H7A 109.00 no
C6 C7 H7C 109.00 no
H7A C7 H7B 109.00 no
C6 C7 H7B 109.00 no
H7B C7 H7C 109.00 no
H7A C7 H7C 109.00 no
C10 C11 H11 119.00 no
C12 C11 H11 119.00 no
C14 C13 H13 119.00 no
C12 C13 H13 119.00 no
C13 C14 H14 120.00 no
C15 C14 H14 120.00 no
C16 C15 H15 120.00 no
C14 C15 H15 120.00 no
C15 C16 H16 120.00 no
C17 C16 H16 120.00 no
C17 C18 H18 119.00 no
C9 C18 H18 119.00 no
N4 C19 H19 119.00 no
C20 C19 H19 119.00 no
C21 C20 H20 120.00 no
C19 C20 H20 120.00 no
C20 C21 H21 120.00 no
C22 C21 H21 120.00 no
N4 C23 H23 119.00 no
C22 C23 H23 119.00 no
O7 C25 H25A 109.00 no
O7 C25 H25B 109.00 no
O7 C25 H25C 109.00 no
H25A C25 H25B 109.00 no
H25A C25 H25C 109.00 no
H25B C25 H25C 109.00 no

loop_
_geom_bond_atom_site_label_1
_geom_bond_atom_site_label_2
_geom_bond_distance
_geom_bond_publ_flag
Cu1 O1 1.9477 yes
Cu1 O4 2.3779 yes
Cu1 N1 2.0242 yes
Cu1 N2 1.9303 yes
Cu1 N4 1.9877 yes
O1 C8 1.2798 yes
O2 C10 1.3570 yes
O3 C24 1.2331 yes
O4 N6 1.2404 yes
O5 N6 1.2181 yes
O6 N6 1.2255 yes
O2 H2 0.8400 no
O7 C25 1.3710 yes
O7 H7 0.8500 no
N1 C5 1.3563 yes
N1 C1 1.3402 yes
N2 C6 1.2779 yes
N2 N3 1.3743 yes
N3 C8 1.3407 yes
N4 C23 1.3541 yes
N4 C19 1.3296 yes
N5 C24 1.3320 yes
N5 H5B 0.8800 no
N5 H5A 0.8800 no
C1 C2 1.3755 no
C2 C3 1.3781 no
C3 C4 1.3953 no
C4 C5 1.4004 no
C5 C6 1.4730 no
C6 C7 1.4976 no
C8 C9 1.4749 no
C9 C10 1.4432 no
C9 C18 1.3823 no
C10 C11 1.3674 no
C11 C12 1.4171 no
C12 C13 1.4197 no
C12 C17 1.4245 no
C13 C14 1.3374 no
C14 C15 1.4066 no
C15 C16 1.3632 no
C16 C17 1.4157 no
C17 C18 1.3992 no
C19 C20 1.3788 no
C20 C21 1.3797 no
C21 C22 1.3796 no
C22 C24 1.5065 no
C22 C23 1.3758 no
C1 H1 0.9500 no
C2 H2A 0.9500 no
C3 H3 0.9500 no
C4 H4 0.9500 no
C7 H7B 0.9800 no
C7 H7C 0.9800 no
C7 H7A 0.9800 no
C11 H11 0.9500 no
C13 H13 0.9500 no
C14 H14 0.9500 no
C15 H15 0.9500 no
C16 H16 0.9500 no
C18 H18 0.9500 no
C19 H19 0.9500 no
C20 H20 0.9500 no
C21 H21 0.9500 no
C23 H23 0.9500 no
C25 H25A 0.9800 no
C25 H25B 0.9800 no
C25 H25C 0.9800 no

loop_
_geom_hbond_atom_site_label_D
_geom_hbond_atom_site_label_H
_geom_hbond_atom_site_label_A
_geom_hbond_distance_DH
_geom_hbond_distance_HA
_geom_hbond_distance_DA
_geom_hbond_angle_DHA
_geom_hbond_site_symmetry_A
_geom_hbond_publ_flag
O2 H2 N3 0.8400 1.8500 2.5937 147.00 . yes
N5 H5A O3 0.8800 2.0900 2.9513 167.00 2_775 yes
N5 H5B O2 0.8800 2.3200 3.1885 170.00 2_665 yes
O7 H7 O5 0.8500 2.0500 2.8953 179.00 2_566 yes
C1 H1 O7 0.9500 2.4900 3.3084 144.00 2_666 yes
C7 H7A N3 0.9800 2.5000 2.8961 104.00 . yes
C11 H11 O4 0.9500 2.5200 3.3857 152.00 2_565 yes
C18 H18 O1 0.9500 2.4000 2.7471 101.00 . yes
C18 H18 O3 0.9500 2.3500 3.2921 170.00 2_675 yes
C19 H19 O6 0.9500 2.3000 3.2063 160.00 . yes
C23 H23 O2 0.9500 2.4000 3.3472 178.00 2_665 yes

loop_
_geom_torsion_atom_site_label_1
_geom_torsion_atom_site_label_2
_geom_torsion_atom_site_label_3
_geom_torsion_atom_site_label_4
_geom_torsion
_geom_torsion_publ_flag
O4 Cu1 O1 C8 -96.44 no
N1 Cu1 O1 C8 13.38 no
N2 Cu1 O1 C8 -0.51 no
N4 Cu1 O1 C8 167.58 no
O1 Cu1 O4 N6 -176.39 no
N1 Cu1 O4 N6 23.01 no
N2 Cu1 O4 N6 102.32 no
N4 Cu1 O4 N6 -81.63 no
O1 Cu1 N1 C1 166.79 no
O4 Cu1 N1 C1 -80.60 no
N2 Cu1 N1 C1 -179.33 no
N4 Cu1 N1 C1 13.51 no
O1 Cu1 N1 C5 -18.42 no
O4 Cu1 N1 C5 94.19 no
N2 Cu1 N1 C5 -4.54 no
N4 Cu1 N1 C5 -171.71 no
O1 Cu1 N2 N3 0.82 no
O4 Cu1 N2 N3 101.64 no
N1 Cu1 N2 N3 -174.26 no
O1 Cu1 N2 C6 176.99 no
O4 Cu1 N2 C6 -82.19 no
N1 Cu1 N2 C6 1.91 no
N1 Cu1 N4 C23 112.12 no
N1 Cu1 N4 C19 -67.66 no
O1 Cu1 N4 C19 121.47 no
O4 Cu1 N4 C19 19.13 no
O1 Cu1 N4 C23 -58.75 no
O4 Cu1 N4 C23 -161.09 no
Cu1 O1 C8 C9 -179.66 no
Cu1 O1 C8 N3 0.15 no
Cu1 O4 N6 O5 -124.35 no
Cu1 O4 N6 O6 55.53 no
Cu1 N1 C1 C2 174.02 no
C5 N1 C1 C2 -0.47 no
Cu1 N1 C5 C6 6.36 no
C1 N1 C5 C6 -178.26 no
Cu1 N1 C5 C4 -174.95 no
C1 N1 C5 C4 0.42 no
Cu1 N2 C6 C7 -176.58 no
C6 N2 N3 C8 -176.95 no
Cu1 N2 N3 C8 -0.92 no
Cu1 N2 C6 C5 0.99 no
N3 N2 C6 C7 -0.68 no
N3 N2 C6 C5 176.90 no
N2 N3 C8 O1 0.49 no
N2 N3 C8 C9 -179.70 no
C23 N4 C19 C20 -2.04 no
C19 N4 C23 C22 3.21 no
Cu1 N4 C23 C22 -176.59 no
Cu1 N4 C19 C20 177.74 no
N1 C1 C2 C3 0.08 no
C1 C2 C3 C4 0.34 no
C2 C3 C4 C5 -0.37 no
C3 C4 C5 C6 178.56 no
C3 C4 C5 N1 0.00 no
N1 C5 C6 C7 172.65 no
C4 C5 C6 N2 176.34 no
N1 C5 C6 N2 -5.01 no
C4 C5 C6 C7 -6.00 no
O1 C8 C9 C10 178.40 no
N3 C8 C9 C18 178.39 no
O1 C8 C9 C18 -1.79 no
N3 C8 C9 C10 -1.42 no
C8 C9 C10 O2 2.25 no
C18 C9 C10 C11 1.62 no
C10 C9 C18 C17 0.28 no
C8 C9 C18 C17 -179.53 no
C8 C9 C10 C11 -178.58 no
C18 C9 C10 O2 -177.55 no
C9 C10 C11 C12 -1.90 no
O2 C10 C11 C12 177.29 no
C10 C11 C12 C17 0.30 no
C10 C11 C12 C13 -178.74 no
C11 C12 C17 C16 -177.12 no
C17 C12 C13 C14 -1.33 no
C13 C12 C17 C18 -179.36 no
C11 C12 C13 C14 177.72 no
C13 C12 C17 C16 1.97 no
C11 C12 C17 C18 1.56 no
C12 C13 C14 C15 0.31 no
C13 C14 C15 C16 0.06 no
C14 C15 C16 C17 0.62 no
C15 C16 C17 C12 -1.65 no
C15 C16 C17 C18 179.73 no
C16 C17 C18 C9 176.78 no
C12 C17 C18 C9 -1.85 no
N4 C19 C20 C21 0.24 no
C19 C20 C21 C22 0.49 no
C20 C21 C22 C23 0.59 no
C20 C21 C22 C24 -179.46 no
C24 C22 C23 N4 177.57 no
C21 C22 C24 O3 3.77 no
C23 C22 C24 O3 -176.28 no
C23 C22 C24 N5 4.54 no
C21 C22 C24 N5 -175.40 no
C21 C22 C23 N4 -2.49 no
